data_2213622
loop_
_publ_author_name
'Qiang Wang'
'Wan-Long Pan'
'Wang Tang'
'Chang-Wen Hu'

_publ_section_title
;
 Amantadinium azide
;
_journal_coeditor_code XU2241
_journal_issue 5
_journal_name_full 'Acta Crystallographica Section E'
_journal_page_first o2688
_journal_page_last o2688
_journal_paper_doi 10.1107/S1600536807019630
_journal_volume 63
_journal_year 2007
_chemical_formula_iupac 'C10 H18 N +, N3 -'
_chemical_formula_moiety 'C10 H18 N +, N3 -'
_chemical_formula_sum 'C10 H18 N4'
_chemical_formula_weight 194.28
_chemical_name_systematic
;
Amantadinium azide
;
_space_group_IT_number 14
_symmetry_cell_setting monoclinic
_symmetry_space_group_name_Hall '-P 2yn'
_symmetry_space_group_name_H-M 'P 1 21/n 1'
_atom_sites_solution_hydrogens geom
_atom_sites_solution_primary direct
_atom_sites_solution_secondary difmap
_audit_creation_method SHELXL-97
_cell_angle_alpha 90.00
_cell_angle_beta 104.037(7)
_cell_angle_gamma 90.00
_cell_formula_units_Z 4
_cell_length_a 8.524(5)
_cell_length_b 13.069(7)
_cell_length_c 10.013(6)
_cell_measurement_reflns_used 1511
_cell_measurement_temperature 298(2)
_cell_measurement_theta_max 24.2
_cell_measurement_theta_min 2.6
_cell_volume 1082.1(11)
_computing_cell_refinement 'SAINT (Siemens, 1996)'
_computing_data_collection 'SMART (Siemens, 1996)'
_computing_data_reduction SAINT
_computing_molecular_graphics 'SHELXTL (Sheldrick, 1997b)'
_computing_publication_material SHELXTL
_computing_structure_refinement 'SHELXL97 (Sheldrick, 1997a)'
_computing_structure_solution 'SHELXS97 (Sheldrick, 1997a)'
_diffrn_ambient_temperature 298(2)
_diffrn_measured_fraction_theta_full 1.00
_diffrn_measured_fraction_theta_max 1.00
_diffrn_measurement_device_type 'Bruker SMART CCD area-detector'
_diffrn_measurement_method '\f and \w'
_diffrn_radiation_monochromator graphite
_diffrn_radiation_source 'fine-focus sealed tube'
_diffrn_radiation_type MoK\a
_diffrn_radiation_wavelength 0.71073
_diffrn_reflns_av_R_equivalents 0.039
_diffrn_reflns_av_sigmaI/netI 0.043
_diffrn_reflns_limit_h_max 10
_diffrn_reflns_limit_h_min -8
_diffrn_reflns_limit_k_max 13
_diffrn_reflns_limit_k_min -15
_diffrn_reflns_limit_l_max 11
_diffrn_reflns_limit_l_min -10
_diffrn_reflns_number 5471
_diffrn_reflns_theta_full 25.0
_diffrn_reflns_theta_max 25.0
_diffrn_reflns_theta_min 2.6
_diffrn_standards_interval_count 0
_diffrn_standards_interval_time 0
_diffrn_standards_number 0
_exptl_absorpt_coefficient_mu 0.076
_exptl_absorpt_correction_type none
_exptl_crystal_colour colorless
_exptl_crystal_density_diffrn 1.193
_exptl_crystal_density_method 'not measured'
_exptl_crystal_description block
_exptl_crystal_F_000 424
_exptl_crystal_size_max 0.56
_exptl_crystal_size_mid 0.46
_exptl_crystal_size_min 0.44
_refine_diff_density_max 0.22
_refine_diff_density_min -0.29
_refine_ls_extinction_method none
_refine_ls_goodness_of_fit_ref 1.076
_refine_ls_hydrogen_treatment constr
_refine_ls_matrix_type full
_refine_ls_number_parameters 127
_refine_ls_number_reflns 1907
_refine_ls_number_restraints 0
_refine_ls_restrained_S_all 1.076
_refine_ls_R_factor_all 0.089
_refine_ls_R_factor_gt 0.051
_refine_ls_shift/su_max 0.000
_refine_ls_shift/su_mean 0.000
_refine_ls_structure_factor_coef Fsqd
_refine_ls_weighting_details 'calc w=1/[\s^2^(Fo^2^)+(0.0698P)^2^+0.1298P] where P=(Fo^2^+2Fc^2^)/3'
_refine_ls_weighting_scheme calc
_refine_ls_wR_factor_gt 0.117
_refine_ls_wR_factor_ref 0.152
_reflns_number_gt 1199
_reflns_number_total 1907
_reflns_threshold_expression I>2\s(I)
_cod_data_source_file xu2241.cif
_cod_data_source_block I
_cod_depositor_comments
;
The following automatic conversions were performed:
'_symmetry_cell_setting' value 'Monoclinic' changed to 'monoclinic'
according to '/home/saulius/struct/CIF-dictionaries/cif_core.dic'
dictionary named 'cif_core.dic' version 2.4.1 from 2010-06-29.

Automatic conversion script
Id: cif_fix_enum 1527 2010-12-29 10:47:43Z saulius 

The following automatic conversions were performed:

'_symmetry_cell_setting' value 'Monoclinic' changed to 'monoclinic'
according to /home/saulius/struct/CIF-dictionaries/cif_core.dic
dictionary named 'cif_core.dic' version 2.4.1 from 2010-06-29.

Automatic conversion script
Id: cif_fix_values 1715 2011-07-08 13:25:40Z adriana 
;
_cod_original_cell_volume 1082.1(10)
_cod_original_sg_symbol_H-M 'P 21/n'
_cod_database_code 2213622
_cod_database_fobs_code 2213622

loop_
_symmetry_equiv_pos_as_xyz
'x, y, z'
'-x+1/2, y+1/2, -z+1/2'
'-x, -y, -z'
'x-1/2, -y-1/2, z-1/2'

loop_
_atom_site_type_symbol
_atom_site_label
_atom_site_fract_x
_atom_site_fract_y
_atom_site_fract_z
_atom_site_U_iso_or_equiv
_atom_site_adp_type
_atom_site_calc_flag
_atom_site_refinement_flags
_atom_site_occupancy
N N1 0.00540(17) 0.11217(11) 0.36198(15) 0.0407(5) Uani d . 1
H H1A -0.0562 0.1668 0.3343 0.061 Uiso calc R 1
H H1B 0.0411 0.1134 0.4532 0.061 Uiso calc R 1
H H1C -0.0525 0.0557 0.3369 0.061 Uiso calc R 1
N N2 0.1359(2) 0.08765(14) 0.65720(18) 0.0567(5) Uani d . 1
N N3 0.23433(19) 0.14675(13) 0.70858(16) 0.0434(4) Uani d . 1
N N4 0.3317(3) 0.20559(17) 0.7586(2) 0.0858(8) Uani d . 1
C C1 0.1470(2) 0.11312(13) 0.29695(17) 0.0345(5) Uani d . 1
C C2 0.0849(2) 0.11057(15) 0.14103(19) 0.0473(5) Uani d . 1
H H2A 0.0173 0.1698 0.1102 0.057 Uiso calc R 1
H H2B 0.0204 0.0495 0.1136 0.057 Uiso calc R 1
C C3 0.2509(2) 0.01921(15) 0.3462(2) 0.0452(5) Uani d . 1
H H3A 0.1876 -0.0424 0.3199 0.054 Uiso calc R 1
H H3B 0.2881 0.0204 0.4458 0.054 Uiso calc R 1
C C4 0.2454(2) 0.21027(14) 0.3403(2) 0.0442(5) Uani d . 1
H H4A 0.2829 0.2126 0.4398 0.053 Uiso calc R 1
H H4B 0.1785 0.2700 0.3104 0.053 Uiso calc R 1
C C5 0.2299(3) 0.11080(18) 0.0758(2) 0.0601(6) Uani d . 1
H H5 0.1914 0.1089 -0.0247 0.072 Uiso calc R 1
C C6 0.3348(3) 0.0170(2) 0.1248(3) 0.0736(8) Uani d . 1
H H6A 0.4260 0.0163 0.0827 0.088 Uiso calc R 1
H H6B 0.2722 -0.0447 0.0972 0.088 Uiso calc R 1
C C7 0.3960(3) 0.01944(17) 0.2814(3) 0.0610(7) Uani d . 1
H H7 0.4636 -0.0407 0.3125 0.073 Uiso calc R 1
C C8 0.4945(3) 0.11661(19) 0.3237(3) 0.0687(7) Uani d . 1
H H8A 0.5874 0.1167 0.2838 0.082 Uiso calc R 1
H H8B 0.5336 0.1186 0.4231 0.082 Uiso calc R 1
C C9 0.3904(2) 0.21073(17) 0.2748(2) 0.0557(6) Uani d . 1
H H9 0.4546 0.2728 0.3022 0.067 Uiso calc R 1
C C10 0.3299(3) 0.20765(18) 0.1186(2) 0.0655(7) Uani d . 1
H H10A 0.4211 0.2084 0.0766 0.079 Uiso calc R 1
H H10B 0.2640 0.2675 0.0871 0.079 Uiso calc R 1

loop_
_atom_site_aniso_label
_atom_site_aniso_U_11
_atom_site_aniso_U_22
_atom_site_aniso_U_33
_atom_site_aniso_U_12
_atom_site_aniso_U_13
_atom_site_aniso_U_23
N1 0.0393(9) 0.0349(9) 0.0448(9) 0.0009(6) 0.0042(7) 0.0006(7)
N2 0.0614(11) 0.0511(11) 0.0546(11) -0.0223(9) 0.0085(9) -0.0074(9)
N3 0.0480(10) 0.0412(10) 0.0440(10) -0.0065(9) 0.0168(8) -0.0040(8)
N4 0.0813(15) 0.0775(16) 0.0968(17) -0.0436(13) 0.0179(13) -0.0271(13)
C1 0.0340(10) 0.0296(10) 0.0381(10) -0.0005(7) 0.0054(8) 0.0016(7)
C2 0.0551(13) 0.0419(12) 0.0397(12) -0.0055(9) 0.0015(10) 0.0000(9)
C3 0.0451(11) 0.0358(12) 0.0542(13) 0.0048(8) 0.0113(9) 0.0079(9)
C4 0.0486(12) 0.0335(11) 0.0452(11) -0.0045(8) 0.0013(9) 0.0002(8)
C5 0.0807(17) 0.0619(16) 0.0400(12) -0.0101(12) 0.0189(12) 0.0004(10)
C6 0.0909(18) 0.0626(17) 0.0836(19) 0.0021(14) 0.0526(15) -0.0082(13)
C7 0.0546(14) 0.0499(14) 0.0842(18) 0.0174(11) 0.0279(12) 0.0143(11)
C8 0.0370(12) 0.0841(19) 0.0850(18) 0.0008(11) 0.0150(12) 0.0160(14)
C9 0.0525(13) 0.0494(14) 0.0634(15) -0.0185(10) 0.0108(11) 0.0034(10)
C10 0.0807(16) 0.0589(16) 0.0623(15) -0.0095(12) 0.0283(13) 0.0139(11)

loop_
_atom_type_symbol
_atom_type_description
_atom_type_scat_dispersion_real
_atom_type_scat_dispersion_imag
_atom_type_scat_source
C C 0.0033 0.0016 'International Tables Vol C Tables 4.2.6.8 and 6.1.1.4'
H H 0.0000 0.0000 'International Tables Vol C Tables 4.2.6.8 and 6.1.1.4'
N N 0.0061 0.0033 'International Tables Vol C Tables 4.2.6.8 and 6.1.1.4'

loop_
_geom_angle_atom_site_label_1
_geom_angle_atom_site_label_2
_geom_angle_atom_site_label_3
_geom_angle
_geom_angle_publ_flag
C1 N1 H1A 109.5 ?
C1 N1 H1B 109.5 ?
H1A N1 H1B 109.5 ?
C1 N1 H1C 109.5 ?
H1A N1 H1C 109.5 ?
H1B N1 H1C 109.5 ?
N4 N3 N2 179.6(2) yes
N1 C1 C2 109.15(14) ?
N1 C1 C3 108.52(14) ?
C2 C1 C3 110.15(15) ?
N1 C1 C4 109.12(14) ?
C2 C1 C4 109.90(15) ?
C3 C1 C4 109.98(14) ?
C1 C2 C5 108.75(16) ?
C1 C2 H2A 109.9 ?
C5 C2 H2A 109.9 ?
C1 C2 H2B 109.9 ?
C5 C2 H2B 109.9 ?
H2A C2 H2B 108.3 ?
C1 C3 C7 109.09(15) ?
C1 C3 H3A 109.9 ?
C7 C3 H3A 109.9 ?
C1 C3 H3B 109.9 ?
C7 C3 H3B 109.9 ?
H3A C3 H3B 108.3 ?
C1 C4 C9 109.05(16) ?
C1 C4 H4A 109.9 ?
C9 C4 H4A 109.9 ?
C1 C4 H4B 109.9 ?
C9 C4 H4B 109.9 ?
H4A C4 H4B 108.3 ?
C6 C5 C10 109.4(2) ?
C6 C5 C2 109.40(18) ?
C10 C5 C2 109.57(18) ?
C6 C5 H5 109.5 ?
C10 C5 H5 109.5 ?
C2 C5 H5 109.5 ?
C5 C6 C7 109.89(18) ?
C5 C6 H6A 109.7 ?
C7 C6 H6A 109.7 ?
C5 C6 H6B 109.7 ?
C7 C6 H6B 109.7 ?
H6A C6 H6B 108.2 ?
C8 C7 C6 109.30(19) ?
C8 C7 C3 109.33(19) ?
C6 C7 C3 109.04(18) ?
C8 C7 H7 109.7 ?
C6 C7 H7 109.7 ?
C3 C7 H7 109.7 ?
C7 C8 C9 110.10(17) ?
C7 C8 H8A 109.6 ?
C9 C8 H8A 109.6 ?
C7 C8 H8B 109.6 ?
C9 C8 H8B 109.6 ?
H8A C8 H8B 108.2 ?
C10 C9 C8 109.5(2) ?
C10 C9 C4 109.35(17) ?
C8 C9 C4 109.02(17) ?
C10 C9 H9 109.7 ?
C8 C9 H9 109.7 ?
C4 C9 H9 109.7 ?
C9 C10 C5 109.67(17) ?
C9 C10 H10A 109.7 ?
C5 C10 H10A 109.7 ?
C9 C10 H10B 109.7 ?
C5 C10 H10B 109.7 ?
H10A C10 H10B 108.2 ?

loop_
_geom_bond_atom_site_label_1
_geom_bond_atom_site_label_2
_geom_bond_distance
_geom_bond_publ_flag
N1 C1 1.504(2) yes
N1 H1A 0.8900 ?
N1 H1B 0.8900 ?
N1 H1C 0.8900 ?
N2 N3 1.164(2) yes
N3 N4 1.153(2) yes
C1 C2 1.522(3) ?
C1 C3 1.524(2) ?
C1 C4 1.526(2) ?
C2 C5 1.531(3) ?
C2 H2A 0.9700 ?
C2 H2B 0.9700 ?
C3 C7 1.530(3) ?
C3 H3A 0.9700 ?
C3 H3B 0.9700 ?
C4 C9 1.533(3) ?
C4 H4A 0.9700 ?
C4 H4B 0.9700 ?
C5 C6 1.527(3) ?
C5 C10 1.528(3) ?
C5 H5 0.9800 ?
C6 C7 1.528(3) ?
C6 H6A 0.9700 ?
C6 H6B 0.9700 ?
C7 C8 1.525(3) ?
C7 H7 0.9800 ?
C8 C9 1.526(3) ?
C8 H8A 0.9700 ?
C8 H8B 0.9700 ?
C9 C10 1.524(3) ?
C9 H9 0.9800 ?
C10 H10A 0.9700 ?
C10 H10B 0.9700 ?

loop_
_geom_hbond_atom_site_label_D
_geom_hbond_atom_site_label_H
_geom_hbond_atom_site_label_A
_geom_hbond_site_symmetry_A
_geom_hbond_distance_DH
_geom_hbond_distance_HA
_geom_hbond_distance_DA
_geom_hbond_angle_DHA
N1 H1A N4 4_565 0.89 1.98 2.862(3) 172
N1 H1B N2 . 0.89 2.03 2.913(3) 169
N1 H1C N2 3_556 0.89 2.01 2.863(3) 160

loop_
_geom_torsion_atom_site_label_1
_geom_torsion_atom_site_label_2
_geom_torsion_atom_site_label_3
_geom_torsion_atom_site_label_4
_geom_torsion
N1 C1 C2 C5 -179.61(15)
C3 C1 C2 C5 -60.6(2)
C4 C1 C2 C5 60.8(2)
N1 C1 C3 C7 -179.74(15)
C2 C1 C3 C7 60.8(2)
C4 C1 C3 C7 -60.4(2)
N1 C1 C4 C9 179.57(14)
C2 C1 C4 C9 -60.78(19)
C3 C1 C4 C9 60.6(2)
C1 C2 C5 C6 59.8(2)
C1 C2 C5 C10 -60.1(2)
C10 C5 C6 C7 59.8(2)
C2 C5 C6 C7 -60.2(2)
C5 C6 C7 C8 -59.4(2)
C5 C6 C7 C3 60.0(2)
C1 C3 C7 C8 59.6(2)
C1 C3 C7 C6 -59.8(2)
C6 C7 C8 C9 59.3(2)
C3 C7 C8 C9 -60.0(2)
C7 C8 C9 C10 -59.5(2)
C7 C8 C9 C4 60.1(2)
C1 C4 C9 C10 59.8(2)
C1 C4 C9 C8 -59.8(2)
C8 C9 C10 C5 59.6(2)
C4 C9 C10 C5 -59.8(2)
C6 C5 C10 C9 -59.8(2)
C2 C5 C10 C9 60.1(2)
